data_8101986
loop_
_publ_author_name
'Feng, X.'
'Han, X.'
'Wang, L.-Y.'

_publ_section_title
;
Crystal structure of bis(N-(2-aminoethyl)salicyl-aldiminato)iron(III) 
isothiocyanide, [Fe(C~9~H~11~N~2~O)~2~][NCS]
;
_journal_issue 3
_journal_name_full 'Zeitschrift f\"ur Kristallographie - New Crystal Structures'
_journal_page_first 296
_journal_page_last 298
_journal_volume 221
_journal_year 2006
_chemical_formula_sum 'C19 H22 Fe N5 O2 S'
_chemical_formula_weight 440.33
_chemical_name_systematic
;
 bis(N-(2-aminoethyl)salicylaldiminato)iron(III) isothiocyanide
;
_space_group_IT_number 2
_symmetry_cell_setting triclinic
_symmetry_space_group_name_Hall '-P 1'
_symmetry_space_group_name_H-M 'P -1'
_atom_sites_solution_hydrogens geom
_atom_sites_solution_primary direct
_atom_sites_solution_secondary difmap
_audit_creation_method SHELXL-97
_cell_angle_alpha 84.958(2)
_cell_angle_beta 89.047(2)
_cell_angle_gamma 86.0980(10)
_cell_formula_units_Z 2
_cell_length_a 9.6128(13)
_cell_length_b 9.9134(13)
_cell_length_c 10.8686(15)
_cell_measurement_reflns_used 2201
_cell_measurement_temperature 291(2)
_cell_measurement_theta_max 26.05
_cell_measurement_theta_min 2.82
_cell_volume 1029.3(2)
_computing_cell_refinement 'Bruker SMART'
_computing_data_collection 'Bruker SMART'
_computing_data_reduction 'Bruker SAINT'
_computing_molecular_graphics 'Bruker SHELXTL'
_computing_publication_material 'Bruker SHELXTL'
_computing_structure_refinement 'SHELXL-97 (Sheldrick, 1997)'
_computing_structure_solution 'SHELXS-97 (Sheldrick, 1990)'
_diffrn_ambient_temperature 291(2)
_diffrn_measured_fraction_theta_full 0.909
_diffrn_measured_fraction_theta_max 0.909
_diffrn_measurement_device_type 'Bruker SMART CCD'
_diffrn_measurement_method phi/omega
_diffrn_radiation_monochromator graphite
_diffrn_radiation_source 'fine-focus sealed tube'
_diffrn_radiation_type MoK\a
_diffrn_radiation_wavelength 0.71073
_diffrn_reflns_av_R_equivalents 0.0152
_diffrn_reflns_av_sigmaI/netI 0.0267
_diffrn_reflns_limit_h_max 11
_diffrn_reflns_limit_h_min -11
_diffrn_reflns_limit_k_max 12
_diffrn_reflns_limit_k_min -12
_diffrn_reflns_limit_l_max 13
_diffrn_reflns_limit_l_min -8
_diffrn_reflns_number 5373
_diffrn_reflns_theta_full 25.49
_diffrn_reflns_theta_max 25.49
_diffrn_reflns_theta_min 2.82
_exptl_absorpt_coefficient_mu 0.858
_exptl_absorpt_correction_T_max 0.7957
_exptl_absorpt_correction_T_min 0.7023
_exptl_absorpt_correction_type multi-scan
_exptl_absorpt_process_details SADABS
_exptl_crystal_colour dark-red
_exptl_crystal_density_diffrn 1.421
_exptl_crystal_density_meas ?
_exptl_crystal_density_method 'not measured'
_exptl_crystal_description block
_exptl_crystal_F_000 458
_exptl_crystal_size_max 0.44
_exptl_crystal_size_mid 0.33
_exptl_crystal_size_min 0.28
_refine_diff_density_max 0.412
_refine_diff_density_min -0.298
_refine_diff_density_rms 0.048
_refine_ls_extinction_method none
_refine_ls_goodness_of_fit_ref 1.033
_refine_ls_hydrogen_treatment constr
_refine_ls_matrix_type full
_refine_ls_number_parameters 253
_refine_ls_number_reflns 3483
_refine_ls_number_restraints 0
_refine_ls_restrained_S_all 1.033
_refine_ls_R_factor_all 0.0463
_refine_ls_R_factor_gt 0.0383
_refine_ls_shift/su_max 0.000
_refine_ls_shift/su_mean 0.000
_refine_ls_structure_factor_coef Fsqd
_refine_ls_weighting_details 'calc w=1/[\s^2^(Fo^2^)+(0.0434P)^2^+0.6347P] where P=(Fo^2^+2Fc^2^)/3'
_refine_ls_weighting_scheme calc
_refine_ls_wR_factor_gt 0.0927
_refine_ls_wR_factor_ref 0.0993
_reflns_number_gt 2977
_reflns_number_total 3483
_reflns_threshold_expression >2sigma(I)
_cod_data_source_file 1267-1797.cff
_cod_data_source_block g
_cod_depositor_comments
;
The following automatic conversions were performed:
'_symmetry_cell_setting' value 'Triclinic' changed to 'triclinic'
according to '/home/saulius/struct/CIF-dictionaries/cif_core.dic'
dictionary named 'cif_core.dic' version 2.4.1 from
2010-06-29.

'_exptl_absorpt_correction_type' value 'MULTI-SCAN' changed
to 'multi-scan' according to
'/home/saulius/struct/CIF-dictionaries/cif_core.dic' dictionary named
'cif_core.dic' version 2.4.1 from 2010-06-29.

Automatic conversion script
Id: cif_fix_enum 1555 2011-01-17 13:19:09Z saulius 

The following automatic conversions were performed:

'_exptl_crystal_density_meas' value 'none' was changed to '?' - the
value is perceived as not measured.

Automatic conversion script
Id: cif_fix_values 3008 2015-01-20 13:52:24Z robertas 
;
_cod_original_sg_symbol_H-M P-1
_cod_database_code 8101986

loop_
_symmetry_equiv_pos_as_xyz
'x, y, z'
'-x, -y, -z'

loop_
_atom_site_label
_atom_site_type_symbol
_atom_site_fract_x
_atom_site_fract_y
_atom_site_fract_z
_atom_site_U_iso_or_equiv
_atom_site_adp_type
_atom_site_occupancy
_atom_site_symmetry_multiplicity
_atom_site_Wyckoff_symbol
_atom_site_calc_flag
_atom_site_refinement_flags
_atom_site_disorder_assembly
_atom_site_disorder_group
Fe1 Fe 0.22733(4) 0.26981(4) 0.21864(4) 0.04438(14) Uani 1 2 i d . . .
S1 S 0.25682(9) 0.75772(8) 0.63989(9) 0.0683(3) Uani 1 2 i d . . .
O1 O 0.3828(2) 0.2202(2) 0.1163(2) 0.0601(5) Uani 1 2 i d . . .
O2 O 0.0797(2) 0.1929(2) 0.13904(18) 0.0568(5) Uani 1 2 i d . . .
N1 N 0.2127(2) 0.4576(2) 0.1110(2) 0.0467(5) Uani 1 2 i d . . .
N2 N 0.0708(2) 0.3848(3) 0.3193(2) 0.0593(6) Uani 1 2 i d . . .
H2A H 0.0071 0.3296 0.3527 0.071 Uiso 1 2 i calc R . .
H2B H 0.1108 0.4230 0.3808 0.071 Uiso 1 2 i calc R . .
N3 N 0.2367(2) 0.0950(2) 0.3415(2) 0.0531(6) Uani 1 2 i d . . .
N4 N 0.3748(2) 0.3200(3) 0.3552(2) 0.0576(6) Uani 1 2 i d . . .
H4A H 0.4616 0.3160 0.3228 0.069 Uiso 1 2 i calc R . .
H4B H 0.3540 0.4053 0.3752 0.069 Uiso 1 2 i calc R . .
N5 N 0.2374(4) 0.5619(5) 0.4775(4) 0.1118(14) Uani 1 2 i d . . .
C1 C 0.4239(3) 0.2674(3) 0.0056(3) 0.0491(7) Uani 1 2 i d . . .
C2 C 0.3711(3) 0.3930(3) -0.0528(3) 0.0462(6) Uani 1 2 i d . . .
C3 C 0.4162(4) 0.4335(4) -0.1730(3) 0.0631(8) Uani 1 2 i d . . .
H3 H 0.3814 0.5163 -0.2111 0.076 Uiso 1 2 i calc R . .
C4 C 0.5093(4) 0.3549(4) -0.2349(4) 0.0821(12) Uani 1 2 i d . . .
H4 H 0.5355 0.3824 -0.3155 0.098 Uiso 1 2 i calc R . .
C5 C 0.5646(4) 0.2350(4) -0.1784(4) 0.0823(12) Uani 1 2 i d . . .
H5 H 0.6300 0.1822 -0.2204 0.099 Uiso 1 2 i calc R . .
C6 C 0.5245(3) 0.1912(3) -0.0597(4) 0.0713(10) Uani 1 2 i d . . .
H6 H 0.5646 0.1101 -0.0223 0.086 Uiso 1 2 i calc R . .
C7 C 0.2739(3) 0.4829(3) 0.0063(3) 0.0483(7) Uani 1 2 i d . . .
H7 H 0.2530 0.5679 -0.0350 0.058 Uiso 1 2 i calc R . .
C8 C 0.1163(3) 0.5624(3) 0.1592(3) 0.0649(9) Uani 1 2 i d . . .
H8A H 0.0753 0.6216 0.0917 0.078 Uiso 1 2 i calc R . .
H8B H 0.1656 0.6170 0.2117 0.078 Uiso 1 2 i calc R . .
C9 C 0.0033(3) 0.4905(3) 0.2331(4) 0.0674(9) Uani 1 2 i d . . .
H9A H -0.0530 0.5548 0.2783 0.081 Uiso 1 2 i calc R . .
H9B H -0.0570 0.4501 0.1780 0.081 Uiso 1 2 i calc R . .
C10 C 0.0039(3) 0.0887(3) 0.1692(3) 0.0475(6) Uani 1 2 i d . . .
C11 C 0.0346(3) -0.0065(3) 0.2707(3) 0.0473(6) Uani 1 2 i d . . .
C12 C -0.0506(3) -0.1165(3) 0.2955(3) 0.0653(9) Uani 1 2 i d . . .
H12 H -0.0303 -0.1793 0.3626 0.078 Uiso 1 2 i calc R . .
C13 C -0.1612(4) -0.1325(3) 0.2237(4) 0.0760(10) Uani 1 2 i d . . .
H13 H -0.2167 -0.2051 0.2416 0.091 Uiso 1 2 i calc R . .
C14 C -0.1907(4) -0.0396(3) 0.1236(4) 0.0739(10) Uani 1 2 i d . . .
H14 H -0.2659 -0.0510 0.0737 0.089 Uiso 1 2 i calc R . .
C15 C -0.1111(3) 0.0690(3) 0.0965(3) 0.0634(9) Uani 1 2 i d . . .
H15 H -0.1337 0.1304 0.0291 0.076 Uiso 1 2 i calc R . .
C16 C 0.1511(3) 0.0012(3) 0.3501(3) 0.0523(7) Uani 1 2 i d . . .
H16 H 0.1656 -0.0678 0.4131 0.063 Uiso 1 2 i calc R . .
C17 C 0.3542(3) 0.0857(4) 0.4276(3) 0.0730(10) Uani 1 2 i d . . .
H17A H 0.4391 0.0529 0.3874 0.088 Uiso 1 2 i calc R . .
H17B H 0.3360 0.0234 0.4990 0.088 Uiso 1 2 i calc R . .
C18 C 0.3696(4) 0.2253(4) 0.4666(3) 0.0738(10) Uani 1 2 i d . . .
H18A H 0.2912 0.2518 0.5186 0.089 Uiso 1 2 i calc R . .
H18B H 0.4544 0.2264 0.5135 0.089 Uiso 1 2 i calc R . .
C19 C 0.2493(3) 0.6408(4) 0.5433(3) 0.0633(8) Uani 1 2 i d . . .

loop_
_atom_site_aniso_label
_atom_site_aniso_U_11
_atom_site_aniso_U_22
_atom_site_aniso_U_33
_atom_site_aniso_U_23
_atom_site_aniso_U_13
_atom_site_aniso_U_12
Fe1 0.0419(2) 0.0470(2) 0.0439(2) 0.00587(17) -0.00440(17) -0.01208(16)
S1 0.0652(5) 0.0578(5) 0.0821(6) -0.0078(4) 0.0099(5) -0.0068(4)
O1 0.0564(12) 0.0529(11) 0.0669(14) 0.0101(10) 0.0037(11) 0.0058(9)
O2 0.0616(12) 0.0577(12) 0.0519(12) 0.0067(9) -0.0176(10) -0.0194(9)
N1 0.0417(12) 0.0410(12) 0.0574(15) -0.0008(11) -0.0033(11) -0.0060(9)
N2 0.0454(13) 0.0749(17) 0.0589(16) -0.0076(13) 0.0071(12) -0.0142(12)
N3 0.0451(13) 0.0610(14) 0.0521(14) 0.0123(11) -0.0129(11) -0.0150(11)
N4 0.0473(13) 0.0679(16) 0.0597(16) -0.0034(13) -0.0042(12) -0.0209(11)
N5 0.121(3) 0.145(4) 0.082(2) -0.054(3) 0.018(2) -0.050(3)
C1 0.0406(14) 0.0503(15) 0.0579(18) -0.0057(14) 0.0007(13) -0.0132(12)
C2 0.0440(14) 0.0506(15) 0.0458(16) -0.0022(13) -0.0059(12) -0.0167(12)
C3 0.071(2) 0.071(2) 0.0499(18) -0.0022(16) 0.0036(16) -0.0280(17)
C4 0.095(3) 0.097(3) 0.063(2) -0.022(2) 0.023(2) -0.051(2)
C5 0.070(2) 0.088(3) 0.097(3) -0.042(2) 0.038(2) -0.033(2)
C6 0.0554(19) 0.0553(18) 0.105(3) -0.0143(19) 0.011(2) -0.0091(15)
C7 0.0489(15) 0.0414(14) 0.0539(18) 0.0078(13) -0.0101(14) -0.0099(12)
C8 0.0619(19) 0.0479(17) 0.085(2) -0.0059(16) 0.0090(17) -0.0030(14)
C9 0.0465(17) 0.0635(19) 0.092(3) -0.0087(18) 0.0096(17) 0.0010(14)
C10 0.0462(15) 0.0459(14) 0.0521(17) -0.0111(13) -0.0047(13) -0.0063(12)
C11 0.0406(14) 0.0479(15) 0.0545(17) -0.0069(13) -0.0006(13) -0.0070(11)
C12 0.0616(19) 0.0538(17) 0.081(2) 0.0044(16) -0.0066(17) -0.0177(14)
C13 0.064(2) 0.062(2) 0.106(3) -0.009(2) -0.009(2) -0.0269(16)
C14 0.061(2) 0.067(2) 0.099(3) -0.020(2) -0.0256(19) -0.0157(16)
C15 0.0631(19) 0.0582(18) 0.071(2) -0.0092(16) -0.0260(17) -0.0053(15)
C16 0.0508(16) 0.0490(15) 0.0556(18) 0.0096(13) -0.0047(14) -0.0084(12)
C17 0.0591(19) 0.087(2) 0.071(2) 0.0273(19) -0.0303(17) -0.0238(17)
C18 0.064(2) 0.108(3) 0.0509(19) 0.0080(19) -0.0187(16) -0.0325(19)
C19 0.0484(17) 0.077(2) 0.063(2) -0.0020(18) 0.0113(16) -0.0059(15)

loop_
_atom_type_symbol
_atom_type_description
_atom_type_scat_dispersion_real
_atom_type_scat_dispersion_imag
_atom_type_scat_source
C C 0.0033 0.0016 'International Tables Vol C Tables 4.2.6.8 and 6.1.1.4'
H H 0.0000 0.0000 'International Tables Vol C Tables 4.2.6.8 and 6.1.1.4'
N N 0.0061 0.0033 'International Tables Vol C Tables 4.2.6.8 and 6.1.1.4'
O O 0.0106 0.0060 'International Tables Vol C Tables 4.2.6.8 and 6.1.1.4'
S S 0.1246 0.1234 'International Tables Vol C Tables 4.2.6.8 and 6.1.1.4'
Fe Fe 0.3463 0.8444 'International Tables Vol C Tables 4.2.6.8 and 6.1.1.4'

loop_
_geom_angle_atom_site_label_1
_geom_angle_atom_site_label_2
_geom_angle_atom_site_label_3
_geom_angle
_geom_angle_site_symmetry_1
_geom_angle_site_symmetry_3
_geom_angle_publ_flag
O2 Fe1 O1 101.02(10) . . ?
O2 Fe1 N3 86.99(8) . . ?
O1 Fe1 N3 97.70(9) . . ?
O2 Fe1 N1 95.91(8) . . ?
O1 Fe1 N1 86.98(9) . . ?
N3 Fe1 N1 173.96(10) . . ?
O2 Fe1 N2 88.28(10) . . ?
O1 Fe1 N2 163.21(9) . . ?
N3 Fe1 N2 96.72(10) . . ?
N1 Fe1 N2 78.11(10) . . ?
O2 Fe1 N4 163.31(9) . . ?
O1 Fe1 N4 88.29(10) . . ?
N3 Fe1 N4 77.98(9) . . ?
N1 Fe1 N4 98.42(9) . . ?
N2 Fe1 N4 86.33(10) . . ?
C1 O1 Fe1 132.56(18) . . ?
C10 O2 Fe1 133.51(18) . . ?
C7 N1 C8 119.3(2) . . ?
C7 N1 Fe1 125.35(19) . . ?
C8 N1 Fe1 115.19(19) . . ?
C9 N2 Fe1 108.4(2) . . ?
C9 N2 H2A 110.0 . . ?
Fe1 N2 H2A 110.0 . . ?
C9 N2 H2B 110.0 . . ?
Fe1 N2 H2B 110.0 . . ?
H2A N2 H2B 108.4 . . ?
C16 N3 C17 118.9(2) . . ?
C16 N3 Fe1 127.05(19) . . ?
C17 N3 Fe1 114.00(18) . . ?
C18 N4 Fe1 110.56(17) . . ?
C18 N4 H4A 109.5 . . ?
Fe1 N4 H4A 109.5 . . ?
C18 N4 H4B 109.5 . . ?
Fe1 N4 H4B 109.5 . . ?
H4A N4 H4B 108.1 . . ?
O1 C1 C6 119.7(3) . . ?
O1 C1 C2 122.9(3) . . ?
C6 C1 C2 117.3(3) . . ?
C3 C2 C1 119.4(3) . . ?
C3 C2 C7 117.9(3) . . ?
C1 C2 C7 122.7(3) . . ?
C4 C3 C2 121.6(3) . . ?
C4 C3 H3 119.2 . . ?
C2 C3 H3 119.2 . . ?
C3 C4 C5 119.7(4) . . ?
C3 C4 H4 120.1 . . ?
C5 C4 H4 120.1 . . ?
C4 C5 C6 120.8(4) . . ?
C4 C5 H5 119.6 . . ?
C6 C5 H5 119.6 . . ?
C5 C6 C1 121.0(3) . . ?
C5 C6 H6 119.5 . . ?
C1 C6 H6 119.5 . . ?
N1 C7 C2 126.3(2) . . ?
N1 C7 H7 116.9 . . ?
C2 C7 H7 116.9 . . ?
N1 C8 C9 107.6(2) . . ?
N1 C8 H8A 110.2 . . ?
C9 C8 H8A 110.2 . . ?
N1 C8 H8B 110.2 . . ?
C9 C8 H8B 110.2 . . ?
H8A C8 H8B 108.5 . . ?
N2 C9 C8 108.3(2) . . ?
N2 C9 H9A 110.0 . . ?
C8 C9 H9A 110.0 . . ?
N2 C9 H9B 110.0 . . ?
C8 C9 H9B 110.0 . . ?
H9A C9 H9B 108.4 . . ?
O2 C10 C15 119.3(3) . . ?
O2 C10 C11 122.9(2) . . ?
C15 C10 C11 117.9(3) . . ?
C10 C11 C12 119.3(3) . . ?
C10 C11 C16 123.0(2) . . ?
C12 C11 C16 117.7(3) . . ?
C13 C12 C11 121.4(3) . . ?
C13 C12 H12 119.3 . . ?
C11 C12 H12 119.3 . . ?
C12 C13 C14 119.2(3) . . ?
C12 C13 H13 120.4 . . ?
C14 C13 H13 120.4 . . ?
C15 C14 C13 121.3(3) . . ?
C15 C14 H14 119.4 . . ?
C13 C14 H14 119.4 . . ?
C14 C15 C10 120.9(3) . . ?
C14 C15 H15 119.5 . . ?
C10 C15 H15 119.5 . . ?
N3 C16 C11 125.5(3) . . ?
N3 C16 H16 117.2 . . ?
C11 C16 H16 117.2 . . ?
N3 C17 C18 107.4(3) . . ?
N3 C17 H17A 110.2 . . ?
C18 C17 H17A 110.2 . . ?
N3 C17 H17B 110.2 . . ?
C18 C17 H17B 110.2 . . ?
H17A C17 H17B 108.5 . . ?
N4 C18 C17 108.3(3) . . ?
N4 C18 H18A 110.0 . . ?
C17 C18 H18A 110.0 . . ?
N4 C18 H18B 110.0 . . ?
C17 C18 H18B 110.0 . . ?
H18A C18 H18B 108.4 . . ?
N5 C19 S1 176.7(4) . . ?

loop_
_geom_bond_atom_site_label_1
_geom_bond_atom_site_label_2
_geom_bond_distance
_geom_bond_site_symmetry_2
_geom_bond_publ_flag
Fe1 O2 1.9103(18) . ?
Fe1 O1 1.911(2) . ?
Fe1 N3 2.090(2) . ?
Fe1 N1 2.108(2) . ?
Fe1 N2 2.166(3) . ?
Fe1 N4 2.180(2) . ?
S1 C19 1.637(4) . ?
O1 C1 1.316(3) . ?
O2 C10 1.319(3) . ?
N1 C7 1.285(4) . ?
N1 C8 1.470(4) . ?
N2 C9 1.467(4) . ?
N2 H2A 0.9000 . ?
N2 H2B 0.9000 . ?
N3 C16 1.280(3) . ?
N3 C17 1.472(3) . ?
N4 C18 1.469(4) . ?
N4 H4A 0.9000 . ?
N4 H4B 0.9000 . ?
N5 C19 1.118(4) . ?
C1 C6 1.408(4) . ?
C1 C2 1.412(4) . ?
C2 C3 1.404(4) . ?
C2 C7 1.431(4) . ?
C3 C4 1.356(5) . ?
C3 H3 0.9300 . ?
C4 C5 1.367(6) . ?
C4 H4 0.9300 . ?
C5 C6 1.382(5) . ?
C5 H5 0.9300 . ?
C6 H6 0.9300 . ?
C7 H7 0.9300 . ?
C8 C9 1.519(4) . ?
C8 H8A 0.9700 . ?
C8 H8B 0.9700 . ?
C9 H9A 0.9700 . ?
C9 H9B 0.9700 . ?
C10 C15 1.404(4) . ?
C10 C11 1.409(4) . ?
C11 C12 1.412(4) . ?
C11 C16 1.435(4) . ?
C12 C13 1.355(5) . ?
C12 H12 0.9300 . ?
C13 C14 1.382(5) . ?
C13 H13 0.9300 . ?
C14 C15 1.371(5) . ?
C14 H14 0.9300 . ?
C15 H15 0.9300 . ?
C16 H16 0.9300 . ?
C17 C18 1.499(5) . ?
C17 H17A 0.9700 . ?
C17 H17B 0.9700 . ?
C18 H18A 0.9700 . ?
C18 H18B 0.9700 . ?

loop_
_geom_hbond_atom_site_label_D
_geom_hbond_atom_site_label_H
_geom_hbond_atom_site_label_A
_geom_hbond_distance_DH
_geom_hbond_distance_HA
_geom_hbond_distance_DA
_geom_hbond_angle_DHA
_geom_hbond_site_symmetry_A
N2 H2A S1 0.90 2.73 3.544(3) 150.4 2_566
N2 H2B N5 0.90 2.24 3.099(4) 160.2 .
N4 H4A S1 0.90 2.78 3.573(3) 147.3 2_666
N4 H4B N5 0.90 2.22 3.055(5) 154.1 .

loop_
_geom_torsion_atom_site_label_1
_geom_torsion_atom_site_label_2
_geom_torsion_atom_site_label_3
_geom_torsion_atom_site_label_4
_geom_torsion
_geom_torsion_site_symmetry_1
_geom_torsion_site_symmetry_2
_geom_torsion_site_symmetry_3
_geom_torsion_site_symmetry_4
_geom_torsion_publ_flag
O2 Fe1 O1 C1 75.7(3) . . . . ?
N3 Fe1 O1 C1 164.1(2) . . . . ?
N1 Fe1 O1 C1 -19.8(3) . . . . ?
N2 Fe1 O1 C1 -47.0(5) . . . . ?
N4 Fe1 O1 C1 -118.3(3) . . . . ?
O1 Fe1 O2 C10 109.0(3) . . . . ?
N3 Fe1 O2 C10 11.8(3) . . . . ?
N1 Fe1 O2 C10 -162.9(3) . . . . ?
N2 Fe1 O2 C10 -85.0(3) . . . . ?
N4 Fe1 O2 C10 -13.9(5) . . . . ?
O2 Fe1 N1 C7 -86.4(2) . . . . ?
O1 Fe1 N1 C7 14.4(2) . . . . ?
N3 Fe1 N1 C7 155.2(7) . . . . ?
N2 Fe1 N1 C7 -173.4(2) . . . . ?
N4 Fe1 N1 C7 102.2(2) . . . . ?
O2 Fe1 N1 C8 89.4(2) . . . . ?
O1 Fe1 N1 C8 -169.9(2) . . . . ?
N3 Fe1 N1 C8 -29.0(9) . . . . ?
N2 Fe1 N1 C8 2.4(2) . . . . ?
N4 Fe1 N1 C8 -82.0(2) . . . . ?
O2 Fe1 N2 C9 -71.3(2) . . . . ?
O1 Fe1 N2 C9 53.0(4) . . . . ?
N3 Fe1 N2 C9 -158.02(19) . . . . ?
N1 Fe1 N2 C9 25.14(19) . . . . ?
N4 Fe1 N2 C9 124.5(2) . . . . ?
O2 Fe1 N3 C16 -8.7(3) . . . . ?
O1 Fe1 N3 C16 -109.4(3) . . . . ?
N1 Fe1 N3 C16 110.1(8) . . . . ?
N2 Fe1 N3 C16 79.2(3) . . . . ?
N4 Fe1 N3 C16 164.0(3) . . . . ?
O2 Fe1 N3 C17 173.1(2) . . . . ?
O1 Fe1 N3 C17 72.4(2) . . . . ?
N1 Fe1 N3 C17 -68.1(9) . . . . ?
N2 Fe1 N3 C17 -99.0(2) . . . . ?
N4 Fe1 N3 C17 -14.2(2) . . . . ?
O2 Fe1 N4 C18 11.8(5) . . . . ?
O1 Fe1 N4 C18 -112.7(2) . . . . ?
N3 Fe1 N4 C18 -14.5(2) . . . . ?
N1 Fe1 N4 C18 160.6(2) . . . . ?
N2 Fe1 N4 C18 83.2(2) . . . . ?
Fe1 O1 C1 C6 -165.1(2) . . . . ?
Fe1 O1 C1 C2 14.7(4) . . . . ?
O1 C1 C2 C3 -177.4(3) . . . . ?
C6 C1 C2 C3 2.4(4) . . . . ?
O1 C1 C2 C7 3.5(4) . . . . ?
C6 C1 C2 C7 -176.7(3) . . . . ?
C1 C2 C3 C4 0.1(4) . . . . ?
C7 C2 C3 C4 179.3(3) . . . . ?
C2 C3 C4 C5 -2.1(5) . . . . ?
C3 C4 C5 C6 1.4(5) . . . . ?
C4 C5 C6 C1 1.2(5) . . . . ?
O1 C1 C6 C5 176.8(3) . . . . ?
C2 C1 C6 C5 -3.0(4) . . . . ?
C8 N1 C7 C2 179.4(3) . . . . ?
Fe1 N1 C7 C2 -5.0(4) . . . . ?
C3 C2 C7 N1 173.6(3) . . . . ?
C1 C2 C7 N1 -7.3(4) . . . . ?
C7 N1 C8 C9 147.7(3) . . . . ?
Fe1 N1 C8 C9 -28.3(3) . . . . ?
Fe1 N2 C9 C8 -47.9(3) . . . . ?
N1 C8 C9 N2 49.7(4) . . . . ?
Fe1 O2 C10 C15 171.5(2) . . . . ?
Fe1 O2 C10 C11 -9.6(4) . . . . ?
O2 C10 C11 C12 -179.0(3) . . . . ?
C15 C10 C11 C12 -0.2(4) . . . . ?
O2 C10 C11 C16 -0.2(5) . . . . ?
C15 C10 C11 C16 178.6(3) . . . . ?
C10 C11 C12 C13 0.0(5) . . . . ?
C16 C11 C12 C13 -178.9(3) . . . . ?
C11 C12 C13 C14 0.4(6) . . . . ?
C12 C13 C14 C15 -0.7(6) . . . . ?
C13 C14 C15 C10 0.6(6) . . . . ?
O2 C10 C15 C14 178.7(3) . . . . ?
C11 C10 C15 C14 -0.1(5) . . . . ?
C17 N3 C16 C11 -177.8(3) . . . . ?
Fe1 N3 C16 C11 4.1(5) . . . . ?
C10 C11 C16 N3 2.3(5) . . . . ?
C12 C11 C16 N3 -178.8(3) . . . . ?
C16 N3 C17 C18 -138.8(3) . . . . ?
Fe1 N3 C17 C18 39.5(3) . . . . ?
Fe1 N4 C18 C17 39.6(3) . . . . ?
N3 C17 C18 N4 -51.0(4) . . . . ?
